data_4514251
loop_
_publ_author_name
'Cohen, Shirel'
'Borin, Veniamin'
'Schapiro, Igor'
'Musa, Sanaa'
'De-Botton, Sophie'
'Belkova, Natalia V.'
'Gelman, Dmitri'

_publ_section_title
;
 Ir(III)-PC(sp3)P Bifunctional Catalysts for Production of H2 by
 Dehydrogenation of Formic Acid: Experimental and Theoretical Study
;
_journal_issue 12
_journal_name_full 'ACS Catalysis'
_journal_page_first 8139
_journal_paper_doi 10.1021/acscatal.7b02482
_journal_volume 7
_journal_year 2017
_chemical_formula_moiety 'C43 H36 Cl Ir O3 P2, C H Cl3'
_chemical_formula_sum 'C44 H37 Cl4 Ir O3 P2'
_chemical_formula_weight 1009.68
_chemical_name_systematic
; 
 ? 
;
_space_group_IT_number 2
_symmetry_cell_setting triclinic
_symmetry_space_group_name_Hall '-P 1'
_symmetry_space_group_name_H-M 'P -1'
_atom_sites_solution_hydrogens geom
_atom_sites_solution_primary direct
_atom_sites_solution_secondary difmap
_audit_creation_method SHELXL-97
_cell_angle_alpha 85.617(2)
_cell_angle_beta 75.929(2)
_cell_angle_gamma 70.932(2)
_cell_formula_units_Z 2
_cell_length_a 11.127(1)
_cell_length_b 11.586(1)
_cell_length_c 16.948(2)
_cell_measurement_temperature 173(1)
_cell_volume 2003.0(3)
_computing_cell_refinement 'Bruker SMART'
_computing_data_collection 'Bruker SMART'
_computing_data_reduction 'Bruker SAINT'
_computing_molecular_graphics 'Bruker SHELXTL'
_computing_publication_material 'Bruker SHELXTL'
_computing_structure_refinement 'SHELXL-97 (Sheldrick, 1997)'
_computing_structure_solution 'SHELXS-97 (Sheldrick, 1990)'
_diffrn_ambient_temperature 173(1)
_diffrn_measured_fraction_theta_full 0.984
_diffrn_measured_fraction_theta_max 0.984
_diffrn_measurement_device_type 'CCD area detector'
_diffrn_measurement_method 'phi and omega scans'
_diffrn_radiation_monochromator graphite
_diffrn_radiation_source 'fine-focus sealed tube'
_diffrn_radiation_type MoK\a
_diffrn_radiation_wavelength 0.71073
_diffrn_reflns_av_R_equivalents 0.0269
_diffrn_reflns_av_sigmaI/netI 0.0440
_diffrn_reflns_limit_h_max 13
_diffrn_reflns_limit_h_min -13
_diffrn_reflns_limit_k_max 14
_diffrn_reflns_limit_k_min -14
_diffrn_reflns_limit_l_max 21
_diffrn_reflns_limit_l_min -21
_diffrn_reflns_number 16207
_diffrn_reflns_theta_full 26.50
_diffrn_reflns_theta_max 26.50
_diffrn_reflns_theta_min 2.78
_exptl_absorpt_coefficient_mu 3.720
_exptl_absorpt_correction_T_max 0.8475
_exptl_absorpt_correction_T_min 0.3067
_exptl_absorpt_correction_type multi-scan
_exptl_absorpt_process_details 'Bruker SADABS V2.05'
_exptl_crystal_colour colourless
_exptl_crystal_density_diffrn 1.674
_exptl_crystal_density_method 'not measured'
_exptl_crystal_description plate
_exptl_crystal_F_000 1000
_exptl_crystal_size_max 0.42
_exptl_crystal_size_mid 0.17
_exptl_crystal_size_min 0.05
_refine_diff_density_max 1.526
_refine_diff_density_min -2.007
_refine_diff_density_rms 0.132
_refine_ls_extinction_method none
_refine_ls_goodness_of_fit_ref 1.095
_refine_ls_hydrogen_treatment mixed
_refine_ls_matrix_type full
_refine_ls_number_parameters 490
_refine_ls_number_reflns 8173
_refine_ls_number_restraints 0
_refine_ls_restrained_S_all 1.095
_refine_ls_R_factor_all 0.0387
_refine_ls_R_factor_gt 0.0362
_refine_ls_shift/su_max 0.002
_refine_ls_shift/su_mean 0.000
_refine_ls_structure_factor_coef Fsqd
_refine_ls_weighting_details 'calc w=1/[\s^2^(Fo^2^)+(0.0363P)^2^+3.9622P] where P=(Fo^2^+2Fc^2^)/3'
_refine_ls_weighting_scheme calc
_refine_ls_wR_factor_gt 0.0820
_refine_ls_wR_factor_ref 0.0832
_reflns_number_gt 7778
_reflns_number_total 8173
_reflns_threshold_expression >2sigma(I)
_cod_data_source_file cs7b02482_si_003.cif
_cod_data_source_block sanaa22m
_cod_depositor_comments
;
The following automatic conversions were performed:

'_symmetry_cell_setting' value 'Triclinic' changed to 'triclinic'
according to
/home/data/users/saulius/crontab/automatic-downloads/rss-feeds/ACS/lib/dictionaries/cif_core.dic
dictionary named 'cif_core.dic' version 2.4.2 from 2011-04-26.

Automatic conversion script
Id: cif_fix_values 4973 2017-02-22 13:04:09Z antanas 

 Adding full bibliography for 4514251--4514252.cif.
;
_cod_original_cell_volume 2003.1(4)
_cod_original_sg_symbol_H-M P-1
_cod_database_code 4514251

loop_
_symmetry_equiv_pos_as_xyz
'x, y, z'
'-x, -y, -z'

loop_
_atom_site_label
_atom_site_type_symbol
_atom_site_fract_x
_atom_site_fract_y
_atom_site_fract_z
_atom_site_U_iso_or_equiv
_atom_site_adp_type
_atom_site_occupancy
_atom_site_symmetry_multiplicity
_atom_site_calc_flag
_atom_site_refinement_flags
C1 C 0.7634(4) 0.5580(4) 0.7417(3) 0.0165(9) Uani 1 1 d .
C2 C 0.6384(4) 0.6128(4) 0.7125(3) 0.0173(9) Uani 1 1 d .
C3 C 0.5929(4) 0.7342(4) 0.6899(3) 0.0200(9) Uani 1 1 d .
C4 C 0.4685(4) 0.7797(5) 0.6730(3) 0.0267(10) Uani 1 1 d .
H4 H 0.4357 0.8630 0.6584 0.032 Uiso 1 1 calc R
C5 C 0.3929(5) 0.7035(5) 0.6774(3) 0.0290(11) Uani 1 1 d .
H5 H 0.3107 0.7337 0.6632 0.035 Uiso 1 1 calc R
C6 C 0.4378(5) 0.5833(5) 0.7025(3) 0.0283(11) Uani 1 1 d .
H6 H 0.3851 0.5320 0.7069 0.034 Uiso 1 1 calc R
C7 C 0.5587(4) 0.5383(4) 0.7211(3) 0.0209(9) Uani 1 1 d .
C8 C 0.6125(4) 0.4175(4) 0.7606(3) 0.0220(10) Uani 1 1 d .
H8 H 0.5560 0.3644 0.7653 0.026 Uiso 1 1 calc R
C9 C 0.7518(4) 0.3550(4) 0.7160(3) 0.0219(9) Uani 1 1 d .
C10 C 0.8059(5) 0.2340(4) 0.6919(3) 0.0300(11) Uani 1 1 d .
H10 H 0.7514 0.1851 0.6939 0.036 Uiso 1 1 calc R
C11 C 0.9405(5) 0.1844(4) 0.6648(3) 0.0315(12) Uani 1 1 d .
H11 H 0.9776 0.1025 0.6456 0.038 Uiso 1 1 calc R
C12 C 1.0208(4) 0.2531(4) 0.6656(3) 0.0252(10) Uani 1 1 d .
H12 H 1.1131 0.2175 0.6493 0.030 Uiso 1 1 calc R
C13 C 0.9658(4) 0.3755(4) 0.6904(3) 0.0194(9) Uani 1 1 d .
C14 C 0.8303(4) 0.4281(4) 0.7109(3) 0.0183(9) Uani 1 1 d .
C15 C 0.7090(4) 0.5386(4) 0.8364(3) 0.0197(9) Uani 1 1 d .
H15 H 0.7862 0.4953 0.8597 0.024 Uiso 1 1 calc R
C16 C 0.6240(4) 0.4518(4) 0.8459(3) 0.0227(10) Uani 1 1 d .
H16 H 0.5340 0.4977 0.8767 0.027 Uiso 1 1 calc R
C17 C 0.6342(5) 0.6554(4) 0.8852(3) 0.0258(10) Uani 1 1 d .
H17A H 0.6903 0.7080 0.8791 0.031 Uiso 1 1 calc R
H17B H 0.5562 0.7007 0.8641 0.031 Uiso 1 1 calc R
C18 C 0.6759(5) 0.3390(5) 0.8958(3) 0.0312(11) Uani 1 1 d .
H18A H 0.6285 0.2806 0.8941 0.037 Uiso 1 1 calc R
H18B H 0.7697 0.2984 0.8714 0.037 Uiso 1 1 calc R
C19 C 0.6220(4) 0.9372(4) 0.7708(3) 0.0225(10) Uani 1 1 d .
C20 C 0.6819(5) 0.9444(5) 0.8322(4) 0.0369(13) Uani 1 1 d .
H20 H 0.7673 0.8907 0.8320 0.044 Uiso 1 1 calc R
C21 C 0.6165(6) 1.0307(5) 0.8943(4) 0.0447(15) Uani 1 1 d .
H21 H 0.6566 1.0339 0.9372 0.054 Uiso 1 1 calc R
C22 C 0.4952(5) 1.1104(5) 0.8937(4) 0.0394(14) Uani 1 1 d .
H22 H 0.4512 1.1689 0.9362 0.047 Uiso 1 1 calc R
C23 C 0.4380(6) 1.1060(6) 0.8330(4) 0.0538(18) Uani 1 1 d .
H23 H 0.3541 1.1623 0.8324 0.065 Uiso 1 1 calc R
C24 C 0.5003(6) 1.0206(6) 0.7716(4) 0.0506(17) Uani 1 1 d .
H24 H 0.4587 1.0190 0.7290 0.061 Uiso 1 1 calc R
C25 C 0.7162(4) 0.9068(4) 0.5983(3) 0.0180(9) Uani 1 1 d .
C26 C 0.7879(5) 0.9873(4) 0.5895(3) 0.0251(10) Uani 1 1 d .
H26 H 0.8229 0.9985 0.6330 0.030 Uiso 1 1 calc R
C27 C 0.8088(5) 1.0513(4) 0.5175(3) 0.0302(11) Uani 1 1 d .
H27 H 0.8580 1.1060 0.5118 0.036 Uiso 1 1 calc R
C28 C 0.7574(5) 1.0349(5) 0.4541(3) 0.0287(11) Uani 1 1 d .
H28 H 0.7708 1.0788 0.4049 0.034 Uiso 1 1 calc R
C29 C 0.6874(5) 0.9552(4) 0.4626(3) 0.0260(10) Uani 1 1 d .
H29 H 0.6524 0.9445 0.4189 0.031 Uiso 1 1 calc R
C30 C 0.6668(4) 0.8900(4) 0.5338(3) 0.0243(10) Uani 1 1 d .
H30 H 0.6191 0.8342 0.5384 0.029 Uiso 1 1 calc R
C31 C 1.0826(4) 0.4316(4) 0.8114(3) 0.0229(10) Uani 1 1 d .
C32 C 1.0593(5) 0.3296(4) 0.8529(3) 0.0290(11) Uani 1 1 d .
H32 H 1.0231 0.2804 0.8297 0.035 Uiso 1 1 calc R
C33 C 1.0892(6) 0.3002(5) 0.9286(4) 0.0418(14) Uani 1 1 d .
H33 H 1.0718 0.2318 0.9577 0.050 Uiso 1 1 calc R
C34 C 1.1439(6) 0.3699(6) 0.9612(4) 0.0453(15) Uani 1 1 d .
H34 H 1.1664 0.3481 1.0122 0.054 Uiso 1 1 calc R
C35 C 1.1662(6) 0.4710(6) 0.9208(4) 0.0463(15) Uani 1 1 d .
H35 H 1.2038 0.5189 0.9440 0.056 Uiso 1 1 calc R
C36 C 1.1343(5) 0.5032(5) 0.8467(3) 0.0333(12) Uani 1 1 d .
H36 H 1.1477 0.5745 0.8198 0.040 Uiso 1 1 calc R
C37 C 1.2109(4) 0.4301(4) 0.6444(3) 0.0231(10) Uani 1 1 d .
C38 C 1.2380(5) 0.4923(5) 0.5724(3) 0.0298(11) Uani 1 1 d .
H38 H 1.1738 0.5638 0.5598 0.036 Uiso 1 1 calc R
C39 C 1.3606(5) 0.4491(6) 0.5185(3) 0.0384(13) Uani 1 1 d .
H39 H 1.3787 0.4908 0.4688 0.046 Uiso 1 1 calc R
C40 C 1.4553(5) 0.3466(6) 0.5369(4) 0.0428(15) Uani 1 1 d .
H40 H 1.5380 0.3177 0.5000 0.051 Uiso 1 1 calc R
C41 C 1.4294(5) 0.2864(5) 0.6092(4) 0.0405(14) Uani 1 1 d .
H41 H 1.4950 0.2168 0.6225 0.049 Uiso 1 1 calc R
C42 C 1.3077(5) 0.3271(5) 0.6625(3) 0.0310(11) Uani 1 1 d .
H42 H 1.2901 0.2844 0.7118 0.037 Uiso 1 1 calc R
C43 C 0.9104(4) 0.6352(4) 0.5868(3) 0.0215(9) Uani 1 1 d .
C44 C 0.0923(7) 0.9024(7) 0.8429(4) 0.0590(19) Uani 1 1 d .
H44 H 0.0729 0.8542 0.8039 0.071 Uiso 1 1 calc R
Cl1 Cl 1.03963(11) 0.78865(11) 0.67286(8) 0.0277(3) Uani 1 1 d .
Cl2 Cl 0.1912(3) 0.80187(19) 0.90291(14) 0.0831(7) Uani 1 1 d .
Cl3 Cl -0.0525(2) 0.9925(3) 0.90283(17) 0.1114(10) Uani 1 1 d .
Cl4 Cl 0.1770(2) 1.00016(19) 0.78803(15) 0.0862(7) Uani 1 1 d .
Ir1 Ir 0.891878(15) 0.663210(14) 0.702483(10) 0.01457(6) Uani 1 1 d .
H1H H 0.8784 0.6878 0.8042 0.056(19) Uiso 1 1 d R
O1 O 0.9199(4) 0.6249(4) 0.5207(2) 0.0410(9) Uani 1 1 d .
O2 O 0.5943(4) 0.6278(4) 0.9693(2) 0.0351(9) Uani 1 1 d .
H2 H 0.5169 0.6268 0.9794 0.053 Uiso 1 1 calc R
O3 O 0.6604(4) 0.3701(4) 0.9779(2) 0.0399(9) Uani 1 1 d .
H3 H 0.6738 0.4371 0.9795 0.060 Uiso 1 1 calc R
P1 P 0.70301(11) 0.81944(10) 0.69227(7) 0.0177(2) Uani 1 1 d .
P2 P 1.04817(11) 0.47653(10) 0.71181(7) 0.0176(2) Uani 1 1 d .

loop_
_atom_site_aniso_label
_atom_site_aniso_U_11
_atom_site_aniso_U_22
_atom_site_aniso_U_33
_atom_site_aniso_U_23
_atom_site_aniso_U_13
_atom_site_aniso_U_12
C1 0.020(2) 0.017(2) 0.017(2) 0.0004(17) -0.0041(17) -0.0108(17)
C2 0.013(2) 0.022(2) 0.016(2) -0.0004(17) -0.0012(16) -0.0062(17)
C3 0.016(2) 0.022(2) 0.023(2) 0.0000(18) -0.0035(18) -0.0081(17)
C4 0.019(2) 0.028(3) 0.034(3) 0.007(2) -0.010(2) -0.0069(19)
C5 0.016(2) 0.035(3) 0.040(3) 0.007(2) -0.013(2) -0.010(2)
C6 0.020(2) 0.032(3) 0.037(3) -0.001(2) -0.006(2) -0.014(2)
C7 0.017(2) 0.023(2) 0.022(2) -0.0011(18) -0.0021(18) -0.0076(18)
C8 0.018(2) 0.019(2) 0.030(3) 0.0005(19) -0.0023(19) -0.0104(18)
C9 0.019(2) 0.020(2) 0.027(2) -0.0014(19) -0.0038(19) -0.0070(18)
C10 0.028(3) 0.026(3) 0.040(3) -0.007(2) -0.007(2) -0.012(2)
C11 0.028(3) 0.021(2) 0.043(3) -0.013(2) -0.004(2) -0.006(2)
C12 0.017(2) 0.022(2) 0.033(3) -0.007(2) -0.0030(19) -0.0015(18)
C13 0.018(2) 0.021(2) 0.018(2) -0.0009(17) -0.0025(17) -0.0069(17)
C14 0.018(2) 0.020(2) 0.016(2) -0.0003(17) -0.0030(17) -0.0053(17)
C15 0.016(2) 0.021(2) 0.021(2) 0.0020(18) -0.0029(17) -0.0057(17)
C16 0.016(2) 0.022(2) 0.028(3) 0.0023(19) 0.0017(18) -0.0089(18)
C17 0.026(2) 0.027(2) 0.020(2) -0.0017(19) 0.0028(19) -0.009(2)
C18 0.030(3) 0.029(3) 0.032(3) 0.005(2) -0.001(2) -0.011(2)
C19 0.020(2) 0.018(2) 0.026(2) -0.0032(18) -0.0017(19) -0.0039(18)
C20 0.033(3) 0.031(3) 0.047(3) -0.009(2) -0.015(3) -0.005(2)
C21 0.048(4) 0.037(3) 0.053(4) -0.014(3) -0.023(3) -0.007(3)
C22 0.035(3) 0.034(3) 0.041(3) -0.020(3) 0.010(2) -0.009(2)
C23 0.032(3) 0.061(4) 0.053(4) -0.029(3) -0.008(3) 0.010(3)
C24 0.036(3) 0.060(4) 0.050(4) -0.022(3) -0.021(3) 0.005(3)
C25 0.015(2) 0.015(2) 0.022(2) 0.0022(17) -0.0040(17) -0.0026(16)
C26 0.026(2) 0.025(2) 0.026(3) 0.000(2) -0.005(2) -0.0102(19)
C27 0.028(3) 0.024(2) 0.042(3) 0.007(2) -0.008(2) -0.014(2)
C28 0.024(2) 0.029(3) 0.027(3) 0.010(2) -0.003(2) -0.005(2)
C29 0.024(2) 0.032(3) 0.024(2) 0.003(2) -0.010(2) -0.008(2)
C30 0.022(2) 0.026(2) 0.027(3) 0.002(2) -0.009(2) -0.0091(19)
C31 0.019(2) 0.025(2) 0.023(2) 0.0004(19) -0.0074(18) -0.0034(18)
C32 0.025(2) 0.027(3) 0.033(3) 0.005(2) -0.009(2) -0.006(2)
C33 0.040(3) 0.039(3) 0.036(3) 0.012(3) -0.007(3) -0.002(3)
C34 0.049(4) 0.055(4) 0.029(3) 0.003(3) -0.023(3) -0.002(3)
C35 0.049(4) 0.054(4) 0.041(3) -0.005(3) -0.024(3) -0.011(3)
C36 0.035(3) 0.032(3) 0.036(3) 0.000(2) -0.016(2) -0.010(2)
C37 0.013(2) 0.026(2) 0.030(3) -0.009(2) -0.0014(18) -0.0080(18)
C38 0.023(2) 0.039(3) 0.029(3) -0.005(2) -0.002(2) -0.013(2)
C39 0.026(3) 0.062(4) 0.030(3) -0.007(3) 0.004(2) -0.023(3)
C40 0.021(3) 0.054(4) 0.051(4) -0.014(3) 0.010(2) -0.019(3)
C41 0.019(2) 0.034(3) 0.064(4) -0.020(3) -0.001(3) -0.004(2)
C42 0.019(2) 0.026(3) 0.046(3) -0.003(2) -0.003(2) -0.008(2)
C43 0.015(2) 0.023(2) 0.023(3) 0.0038(19) -0.0035(18) -0.0023(17)
C44 0.075(5) 0.063(4) 0.040(4) -0.007(3) -0.017(3) -0.019(4)
Cl1 0.0209(5) 0.0284(6) 0.0391(7) 0.0038(5) -0.0078(5) -0.0150(5)
Cl2 0.1117(18) 0.0582(12) 0.0735(14) 0.0084(10) -0.0313(13) -0.0138(12)
Cl3 0.0489(12) 0.179(3) 0.0912(18) -0.0191(18) -0.0064(12) -0.0192(15)
Cl4 0.0813(15) 0.0536(11) 0.1029(18) 0.0099(11) 0.0057(13) -0.0153(10)
Ir1 0.01194(9) 0.01588(9) 0.01697(9) 0.00042(6) -0.00351(6) -0.00583(6)
O1 0.041(2) 0.044(2) 0.032(2) -0.0065(18) -0.0104(17) -0.0020(18)
O2 0.035(2) 0.049(2) 0.0217(18) -0.0008(16) 0.0014(15) -0.0194(18)
O3 0.042(2) 0.043(2) 0.032(2) 0.0104(17) -0.0101(17) -0.0122(19)
P1 0.0157(5) 0.0181(5) 0.0206(6) 0.0016(4) -0.0049(4) -0.0067(4)
P2 0.0137(5) 0.0189(5) 0.0208(6) 0.0005(4) -0.0041(4) -0.0060(4)

loop_
_atom_type_symbol
_atom_type_description
_atom_type_scat_dispersion_real
_atom_type_scat_dispersion_imag
_atom_type_scat_source
C C 0.0033 0.0016 'International Tables Vol C Tables 4.2.6.8 and 6.1.1.4'
H H 0.0000 0.0000 'International Tables Vol C Tables 4.2.6.8 and 6.1.1.4'
O O 0.0106 0.0060 'International Tables Vol C Tables 4.2.6.8 and 6.1.1.4'
P P 0.1023 0.0942 'International Tables Vol C Tables 4.2.6.8 and 6.1.1.4'
Cl Cl 0.1484 0.1585 'International Tables Vol C Tables 4.2.6.8 and 6.1.1.4'
Ir Ir -1.4442 7.9887 'International Tables Vol C Tables 4.2.6.8 and 6.1.1.4'

loop_
_geom_angle_atom_site_label_1
_geom_angle_atom_site_label_2
_geom_angle_atom_site_label_3
_geom_angle
C14 C1 C2 109.8(3)
C14 C1 C15 102.3(3)
C2 C1 C15 101.9(3)
C14 C1 Ir1 110.1(3)
C2 C1 Ir1 111.3(3)
C15 C1 Ir1 120.7(3)
C3 C2 C7 120.2(4)
C3 C2 C1 123.6(4)
C7 C2 C1 115.6(4)
C2 C3 C4 119.1(4)
C2 C3 P1 113.6(3)
C4 C3 P1 127.2(4)
C5 C4 C3 120.4(4)
C5 C4 H4 119.8
C3 C4 H4 119.8
C6 C5 C4 120.0(4)
C6 C5 H5 120.0
C4 C5 H5 120.0
C7 C6 C5 120.1(4)
C7 C6 H6 119.9
C5 C6 H6 119.9
C6 C7 C2 120.1(4)
C6 C7 C8 126.4(4)
C2 C7 C8 113.1(4)
C7 C8 C9 109.8(4)
C7 C8 C16 104.8(4)
C9 C8 C16 104.4(4)
C7 C8 H8 112.4
C9 C8 H8 112.4
C16 C8 H8 112.4
C10 C9 C14 120.6(4)
C10 C9 C8 126.6(4)
C14 C9 C8 112.2(4)
C9 C10 C11 119.6(5)
C9 C10 H10 120.2
C11 C10 H10 120.2
C12 C11 C10 120.5(4)
C12 C11 H11 119.8
C10 C11 H11 119.8
C11 C12 C13 119.7(4)
C11 C12 H12 120.1
C13 C12 H12 120.1
C14 C13 C12 119.6(4)
C14 C13 P2 112.0(3)
C12 C13 P2 128.0(3)
C9 C14 C13 119.5(4)
C9 C14 C1 117.0(4)
C13 C14 C1 122.7(4)
C17 C15 C16 111.0(4)
C17 C15 C1 115.0(4)
C16 C15 C1 108.8(4)
C17 C15 H15 107.2
C16 C15 H15 107.2
C1 C15 H15 107.2
C18 C16 C15 111.2(4)
C18 C16 C8 112.2(4)
C15 C16 C8 111.1(4)
C18 C16 H16 107.3
C15 C16 H16 107.3
C8 C16 H16 107.4
O2 C17 C15 110.4(4)
O2 C17 H17A 109.6
C15 C17 H17A 109.6
O2 C17 H17B 109.6
C15 C17 H17B 109.6
H17A C17 H17B 108.1
O3 C18 C16 111.4(4)
O3 C18 H18A 109.3
C16 C18 H18A 109.3
O3 C18 H18B 109.3
C16 C18 H18B 109.3
H18A C18 H18B 108.0
C24 C19 C20 118.1(5)
C24 C19 P1 121.7(4)
C20 C19 P1 120.2(4)
C19 C20 C21 119.9(5)
C19 C20 H20 120.1
C21 C20 H20 120.1
C22 C21 C20 120.3(6)
C22 C21 H21 119.8
C20 C21 H21 119.8
C23 C22 C21 120.0(5)
C23 C22 H22 120.0
C21 C22 H22 120.0
C22 C23 C24 120.5(6)
C22 C23 H23 119.7
C24 C23 H23 119.7
C23 C24 C19 121.1(6)
C23 C24 H24 119.4
C19 C24 H24 119.4
C26 C25 C30 119.1(4)
C26 C25 P1 117.5(3)
C30 C25 P1 123.2(3)
C27 C26 C25 120.7(5)
C27 C26 H26 119.7
C25 C26 H26 119.7
C28 C27 C26 119.6(5)
C28 C27 H27 120.2
C26 C27 H27 120.2
C29 C28 C27 119.9(5)
C29 C28 H28 120.1
C27 C28 H28 120.1
C28 C29 C30 121.2(5)
C28 C29 H29 119.4
C30 C29 H29 119.4
C29 C30 C25 119.6(4)
C29 C30 H30 120.2
C25 C30 H30 120.2
C36 C31 C32 119.4(5)
C36 C31 P2 117.8(4)
C32 C31 P2 122.9(4)
C33 C32 C31 119.6(5)
C33 C32 H32 120.2
C31 C32 H32 120.2
C34 C33 C32 120.1(6)
C34 C33 H33 120.0
C32 C33 H33 120.0
C33 C34 C35 120.5(5)
C33 C34 H34 119.7
C35 C34 H34 119.7
C34 C35 C36 120.3(6)
C34 C35 H35 119.9
C36 C35 H35 119.9
C35 C36 C31 120.1(5)
C35 C36 H36 119.9
C31 C36 H36 119.9
C38 C37 C42 119.1(4)
C38 C37 P2 120.7(4)
C42 C37 P2 120.1(4)
C37 C38 C39 119.6(5)
C37 C38 H38 120.2
C39 C38 H38 120.2
C40 C39 C38 120.6(5)
C40 C39 H39 119.7
C38 C39 H39 119.7
C41 C40 C39 119.7(5)
C41 C40 H40 120.1
C39 C40 H40 120.1
C40 C41 C42 120.2(5)
C40 C41 H41 119.9
C42 C41 H41 119.9
C41 C42 C37 120.7(5)
C41 C42 H42 119.7
C37 C42 H42 119.7
O1 C43 Ir1 176.8(4)
Cl3 C44 Cl2 111.2(4)
Cl3 C44 Cl4 107.9(4)
Cl2 C44 Cl4 109.0(4)
Cl3 C44 H44 109.6
Cl2 C44 H44 109.6
Cl4 C44 H44 109.6
C43 Ir1 C1 93.48(18)
C43 Ir1 P2 91.03(13)
C1 Ir1 P2 82.11(12)
C43 Ir1 P1 85.07(13)
C1 Ir1 P1 84.15(12)
P2 Ir1 P1 165.46(4)
C43 Ir1 Cl1 92.81(14)
C1 Ir1 Cl1 173.70(12)
P2 Ir1 Cl1 97.52(4)
P1 Ir1 Cl1 96.66(4)
C43 Ir1 H1H 179.0
C1 Ir1 H1H 87.3
P2 Ir1 H1H 88.5
P1 Ir1 H1H 95.6
Cl1 Ir1 H1H 86.4
C17 O2 H2 109.5
C18 O3 H3 109.5
C3 P1 C25 107.2(2)
C3 P1 C19 108.3(2)
C25 P1 C19 103.4(2)
C3 P1 Ir1 101.35(15)
C25 P1 Ir1 114.71(14)
C19 P1 Ir1 121.12(16)
C13 P2 C31 105.7(2)
C13 P2 C37 106.4(2)
C31 P2 C37 102.5(2)
C13 P2 Ir1 99.90(15)
C31 P2 Ir1 117.35(15)
C37 P2 Ir1 123.30(16)

loop_
_geom_bond_atom_site_label_1
_geom_bond_atom_site_label_2
_geom_bond_distance
C1 C14 1.514(6)
C1 C2 1.514(6)
C1 C15 1.597(6)
C1 Ir1 2.127(4)
C2 C3 1.389(6)
C2 C7 1.404(6)
C3 C4 1.403(6)
C3 P1 1.816(4)
C4 C5 1.392(7)
C4 H4 0.9500
C5 C6 1.388(7)
C5 H5 0.9500
C6 C7 1.380(6)
C6 H6 0.9500
C7 C8 1.506(6)
C8 C9 1.510(6)
C8 C16 1.574(7)
C8 H8 1.0000
C9 C10 1.381(6)
C9 C14 1.387(6)
C10 C11 1.389(7)
C10 H10 0.9500
C11 C12 1.380(7)
C11 H11 0.9500
C12 C13 1.401(6)
C12 H12 0.9500
C13 C14 1.394(6)
C13 P2 1.808(5)
C15 C17 1.519(6)
C15 C16 1.567(6)
C15 H15 1.0000
C16 C18 1.526(7)
C16 H16 1.0000
C17 O2 1.431(6)
C17 H17A 0.9900
C17 H17B 0.9900
C18 O3 1.421(6)
C18 H18A 0.9900
C18 H18B 0.9900
C19 C24 1.381(7)
C19 C20 1.385(7)
C19 P1 1.827(5)
C20 C21 1.398(8)
C20 H20 0.9500
C21 C22 1.365(8)
C21 H21 0.9500
C22 C23 1.348(8)
C22 H22 0.9500
C23 C24 1.379(8)
C23 H23 0.9500
C24 H24 0.9500
C25 C26 1.390(6)
C25 C30 1.390(6)
C25 P1 1.821(4)
C26 C27 1.389(7)
C26 H26 0.9500
C27 C28 1.384(7)
C27 H27 0.9500
C28 C29 1.369(7)
C28 H28 0.9500
C29 C30 1.385(7)
C29 H29 0.9500
C30 H30 0.9500
C31 C36 1.391(7)
C31 C32 1.394(7)
C31 P2 1.822(5)
C32 C33 1.393(7)
C32 H32 0.9500
C33 C34 1.370(9)
C33 H33 0.9500
C34 C35 1.375(9)
C34 H34 0.9500
C35 C36 1.378(7)
C35 H35 0.9500
C36 H36 0.9500
C37 C38 1.388(7)
C37 C42 1.393(7)
C37 P2 1.823(4)
C38 C39 1.402(7)
C38 H38 0.9500
C39 C40 1.379(8)
C39 H39 0.9500
C40 C41 1.378(9)
C40 H40 0.9500
C41 C42 1.387(7)
C41 H41 0.9500
C42 H42 0.9500
C43 O1 1.111(6)
C43 Ir1 1.962(5)
C44 Cl3 1.727(8)
C44 Cl2 1.769(7)
C44 Cl4 1.774(8)
C44 H44 1.0000
Cl1 Ir1 2.4729(11)
Ir1 P2 2.3132(11)
Ir1 P1 2.3166(11)
Ir1 H1H 1.7312
O2 H2 0.8400
O3 H3 0.8400

loop_
_geom_hbond_atom_site_label_D
_geom_hbond_atom_site_label_H
_geom_hbond_atom_site_label_A
_geom_hbond_distance_DH
_geom_hbond_distance_HA
_geom_hbond_distance_DA
_geom_hbond_angle_DHA
_geom_hbond_site_symmetry_A
O2 H2 O3 0.84 1.92 2.750(5) 169.9 2_667
O3 H3 O2 0.84 2.11 2.834(6) 144.7 .
